data_8105570
loop_
_publ_author_name
'Deng, Jian-Qiang'
'Mu, Xiao-Dong'
'Zhao, Ruo-Lin'
'Liu, Zhi'
'Tang, Hang-Jun'
'He, Meng'
'Meng, Qing-Guo'

_publ_section_title
;
 Crystal structure of (20R)-20,25-epoxy-dammaran-3,12-dione, C30H48O3
;
_journal_issue 1
_journal_name_full 'Zeitschrift f\"ur Kristallographie - New Crystal Structures'
_journal_page_first 145
_journal_page_last 147
_journal_paper_doi 10.1515/ncrs-2018-0237
_journal_volume 234
_journal_year 2018
_chemical_absolute_configuration 20R
_chemical_formula_moiety 'C30 H48 O3'
_chemical_formula_sum 'C30 H48 O3'
_chemical_formula_weight 456.68
_space_group_crystal_system orthorhombic
_space_group_IT_number 19
_space_group_name_Hall 'P 2ac 2ab'
_space_group_name_H-M_alt 'P 21 21 21'
_atom_sites_solution_hydrogens geom
_cell_angle_alpha 90
_cell_angle_beta 90
_cell_angle_gamma 90
_cell_formula_units_Z 4
_cell_length_a 7.8710(16)
_cell_length_b 13.800(3)
_cell_length_c 24.561(5)
_cell_measurement_reflns_used 2325
_cell_measurement_temperature 293(2)
_cell_measurement_theta_max 48.4760
_cell_measurement_theta_min 2.5400
_cell_volume 2667.8(10)
_computing_cell_refinement 'Bruker XSCANS'
_computing_data_collection 'Bruker XSCANS'
_computing_data_reduction 'Bruker SHELXTL'
_computing_molecular_graphics 'Bruker SHELXTL'
_computing_publication_material 'Bruker SHELXTL'
_computing_structure_refinement 'SHELXL-2014/7 (Sheldrick, 2015)'
_computing_structure_solution 'SHELXL-2014/7 (Sheldrick, 2015)'
_diffrn_ambient_temperature 293(2)
_diffrn_measured_fraction_theta_full 0.997
_diffrn_measured_fraction_theta_max 0.997
_diffrn_measurement_device_type 'Bruker P4'
_diffrn_measurement_method '\w scans'
_diffrn_radiation_type MoK\a
_diffrn_radiation_wavelength 0.71073
_diffrn_reflns_av_R_equivalents 0.0584
_diffrn_reflns_av_unetI/netI 0.0479
_diffrn_reflns_Laue_measured_fraction_full 0.997
_diffrn_reflns_Laue_measured_fraction_max 0.997
_diffrn_reflns_limit_h_max 8
_diffrn_reflns_limit_h_min -9
_diffrn_reflns_limit_k_max 16
_diffrn_reflns_limit_k_min -16
_diffrn_reflns_limit_l_max 29
_diffrn_reflns_limit_l_min -29
_diffrn_reflns_number 36598
_diffrn_reflns_point_group_measured_fraction_full 0.998
_diffrn_reflns_point_group_measured_fraction_max 0.998
_diffrn_reflns_theta_full 25.242
_diffrn_reflns_theta_max 25.498
_diffrn_reflns_theta_min 3.066
_diffrn_source 'sealed tube'
_exptl_absorpt_coefficient_mu 0.071
_exptl_absorpt_correction_type none
_exptl_crystal_colour colourless
_exptl_crystal_density_diffrn 1.137
_exptl_crystal_description block
_exptl_crystal_F_000 1008
_exptl_crystal_size_max 0.240
_exptl_crystal_size_mid 0.200
_exptl_crystal_size_min 0.180
_refine_diff_density_max 0.227
_refine_diff_density_min -0.200
_refine_diff_density_rms 0.040
_refine_ls_abs_structure_details
;
 Flack x determined using 1307 quotients [(I+)-(I-)]/[(I+)+(I-)]
 (Parsons, Flack and Wagner, Acta Cryst. B69 (2013) 249-259).
;
_refine_ls_abs_structure_Flack 0.5(6)
_refine_ls_extinction_coef .
_refine_ls_extinction_method none
_refine_ls_goodness_of_fit_ref 1.239
_refine_ls_hydrogen_treatment constr
_refine_ls_matrix_type full
_refine_ls_number_parameters 306
_refine_ls_number_reflns 4971
_refine_ls_number_restraints 0
_refine_ls_restrained_S_all 1.239
_refine_ls_R_factor_all 0.0684
_refine_ls_R_factor_gt 0.0488
_refine_ls_shift/su_max 0.000
_refine_ls_shift/su_mean 0.000
_refine_ls_structure_factor_coef Fsqd
_refine_ls_weighting_details 'w=1/[\s^2^(Fo^2^)+(0.0597P)^2^] where P=(Fo^2^+2Fc^2^)/3'
_refine_ls_weighting_scheme calc
_refine_ls_wR_factor_gt 0.1141
_refine_ls_wR_factor_ref 0.1264
_reflns_Friedel_coverage 0.752
_reflns_Friedel_fraction_full 1.000
_reflns_Friedel_fraction_max 1.000
_reflns_number_gt 3755
_reflns_number_total 4971
_reflns_threshold_expression 'I > 2\s(I)'
_cod_data_source_file suppl_ncrs-2018-0237_suppl.cif
_cod_data_source_block shelxl
_cod_original_cell_volume 2667.9(9)
_cod_database_code 8105570
_shelx_space_group_comment
;
The symmetry employed for this shelxl refinement is uniquely defined
by the following loop, which should always be used as a source of
symmetry information in preference to the above space-group names.
They are only intended as comments.
;
_shelx_estimated_absorpt_t_min 0.983
_shelx_estimated_absorpt_t_max 0.987

loop_
_space_group_symop_operation_xyz
'x, y, z'
'-x+1/2, -y, z+1/2'
'-x, y+1/2, -z+1/2'
'x+1/2, -y+1/2, -z'

loop_
_atom_site_label
_atom_site_type_symbol
_atom_site_fract_x
_atom_site_fract_y
_atom_site_fract_z
_atom_site_U_iso_or_equiv
_atom_site_adp_type
_atom_site_occupancy
_atom_site_site_symmetry_order
_atom_site_calc_flag
_atom_site_refinement_flags_posn
_atom_site_refinement_flags_adp
_atom_site_refinement_flags_occupancy
_atom_site_disorder_assembly
_atom_site_disorder_group
C1 C 0.1790(4) 0.2605(2) 0.93094(14) 0.0466(8) Uani 1 1 d . . . . .
H1A H 0.1200 0.2839 0.9630 0.056 Uiso 1 1 calc R U . . .
H1B H 0.0938 0.2385 0.9052 0.056 Uiso 1 1 calc R U . . .
C2 C 0.2866(5) 0.1760(3) 0.9469(2) 0.0754(12) Uani 1 1 d . . . . .
H2A H 0.3114 0.1822 0.9854 0.091 Uiso 1 1 calc R U . . .
H2B H 0.2184 0.1180 0.9425 0.091 Uiso 1 1 calc R U . . .
C3 C 0.4476(4) 0.1598(3) 0.91873(14) 0.0548(9) Uani 1 1 d . . . . .
C4 C 0.5020(4) 0.2195(2) 0.86911(13) 0.0452(8) Uani 1 1 d . . . . .
C5 C 0.3736(3) 0.3029(2) 0.85588(12) 0.0399(7) Uani 1 1 d . . . . .
H5 H 0.2856 0.2721 0.8336 0.048 Uiso 1 1 calc R U . . .
C6 C 0.4493(4) 0.3811(3) 0.81930(13) 0.0506(8) Uani 1 1 d . . . . .
H6A H 0.5318 0.4185 0.8398 0.061 Uiso 1 1 calc R U . . .
H6B H 0.5077 0.3509 0.7890 0.061 Uiso 1 1 calc R U . . .
C7 C 0.3111(4) 0.4487(3) 0.79765(12) 0.0493(8) Uani 1 1 d . . . . .
H7A H 0.2330 0.4115 0.7754 0.059 Uiso 1 1 calc R U . . .
H7B H 0.3633 0.4973 0.7745 0.059 Uiso 1 1 calc R U . . .
C8 C 0.2108(3) 0.4996(2) 0.84292(11) 0.0367(7) Uani 1 1 d . . . . .
C9 C 0.1455(3) 0.4205(2) 0.88304(11) 0.0334(6) Uani 1 1 d . . . . .
H9 H 0.0664 0.3817 0.8613 0.040 Uiso 1 1 calc R U . . .
C10 C 0.2768(3) 0.3450(2) 0.90543(11) 0.0356(7) Uani 1 1 d . . . . .
C11 C 0.0326(4) 0.4662(2) 0.92820(12) 0.0430(7) Uani 1 1 d . . . . .
H11A H -0.0176 0.4148 0.9498 0.052 Uiso 1 1 calc R U . . .
H11B H 0.1032 0.5051 0.9521 0.052 Uiso 1 1 calc R U . . .
C12 C -0.1071(3) 0.5289(2) 0.90503(12) 0.0391(7) Uani 1 1 d . . . . .
C13 C -0.0461(3) 0.6048(2) 0.86643(11) 0.0353(6) Uani 1 1 d . . . . .
H13 H 0.0383 0.6437 0.8860 0.042 Uiso 1 1 calc R U . . .
C14 C 0.0494(3) 0.5526(2) 0.81925(11) 0.0364(7) Uani 1 1 d . . . . .
C15 C 0.0773(4) 0.6385(2) 0.78049(12) 0.0467(8) Uani 1 1 d . . . . .
H15A H 0.1712 0.6784 0.7928 0.056 Uiso 1 1 calc R U . . .
H15B H 0.1011 0.6160 0.7439 0.056 Uiso 1 1 calc R U . . .
C16 C -0.0903(4) 0.6955(3) 0.78222(12) 0.0502(8) Uani 1 1 d . . . . .
H16A H -0.1662 0.6735 0.7536 0.060 Uiso 1 1 calc R U . . .
H16B H -0.0691 0.7641 0.7772 0.060 Uiso 1 1 calc R U . . .
C17 C -0.1706(3) 0.6763(2) 0.83944(12) 0.0408(7) Uani 1 1 d . . . . .
H17 H -0.2802 0.6438 0.8344 0.049 Uiso 1 1 calc R U . . .
C18 C 0.3301(3) 0.5741(2) 0.87046(14) 0.0474(8) Uani 1 1 d . . . . .
H18A H 0.4415 0.5466 0.8742 0.071 Uiso 1 1 calc R U . . .
H18B H 0.2864 0.5905 0.9058 0.071 Uiso 1 1 calc R U . . .
H18C H 0.3364 0.6315 0.8485 0.071 Uiso 1 1 calc R U . . .
C19 C 0.3944(4) 0.3878(2) 0.94956(12) 0.0450(8) Uani 1 1 d . . . . .
H19A H 0.3268 0.4167 0.9778 0.068 Uiso 1 1 calc R U . . .
H19B H 0.4665 0.4361 0.9336 0.068 Uiso 1 1 calc R U . . .
H19C H 0.4631 0.3371 0.9648 0.068 Uiso 1 1 calc R U . . .
C20 C -0.1998(4) 0.7701(2) 0.87181(12) 0.0430(7) Uani 1 1 d . . . . .
C21 C -0.3336(4) 0.8320(3) 0.84224(16) 0.0644(10) Uani 1 1 d . . . . .
H21A H -0.3686 0.8843 0.8655 0.097 Uiso 1 1 calc R U . . .
H21B H -0.4303 0.7925 0.8335 0.097 Uiso 1 1 calc R U . . .
H21C H -0.2856 0.8578 0.8094 0.097 Uiso 1 1 calc R U . . .
C22 C -0.2601(5) 0.7509(3) 0.92976(13) 0.0587(9) Uani 1 1 d . . . . .
H22A H -0.3780 0.7306 0.9289 0.070 Uiso 1 1 calc R U . . .
H22B H -0.1938 0.6986 0.9453 0.070 Uiso 1 1 calc R U . . .
C23 C -0.2436(6) 0.8396(3) 0.96542(15) 0.0798(13) Uani 1 1 d . . . . .
H23A H -0.3138 0.8916 0.9513 0.096 Uiso 1 1 calc R U . . .
H23B H -0.2808 0.8248 1.0021 0.096 Uiso 1 1 calc R U . . .
C24 C -0.0601(7) 0.8700(3) 0.96583(17) 0.0900(15) Uani 1 1 d . . . . .
H24A H 0.0078 0.8184 0.9815 0.108 Uiso 1 1 calc R U . . .
H24B H -0.0475 0.9268 0.9887 0.108 Uiso 1 1 calc R U . . .
C25 C 0.0072(5) 0.8932(3) 0.90871(18) 0.0675(11) Uani 1 1 d . . . . .
C26 C 0.2010(5) 0.8927(4) 0.9069(3) 0.110(2) Uani 1 1 d . . . . .
H26A H 0.2420 0.8290 0.9155 0.166 Uiso 1 1 calc R U . . .
H26B H 0.2444 0.9382 0.9330 0.166 Uiso 1 1 calc R U . . .
H26C H 0.2385 0.9106 0.8711 0.166 Uiso 1 1 calc R U . . .
C27 C -0.0591(6) 0.9906(3) 0.8879(2) 0.0827(13) Uani 1 1 d . . . . .
H27A H -0.0269 0.9988 0.8504 0.124 Uiso 1 1 calc R U . . .
H27B H -0.0113 1.0421 0.9092 0.124 Uiso 1 1 calc R U . . .
H27C H -0.1807 0.9921 0.8908 0.124 Uiso 1 1 calc R U . . .
C28 C 0.5037(5) 0.1462(3) 0.82144(15) 0.0714(12) Uani 1 1 d . . . . .
H28A H 0.5336 0.1791 0.7884 0.107 Uiso 1 1 calc R U . . .
H28B H 0.3931 0.1177 0.8176 0.107 Uiso 1 1 calc R U . . .
H28C H 0.5856 0.0963 0.8287 0.107 Uiso 1 1 calc R U . . .
C29 C 0.6855(4) 0.2542(3) 0.8783(2) 0.0782(13) Uani 1 1 d . . . . .
H29A H 0.6861 0.3055 0.9047 0.117 Uiso 1 1 calc R U . . .
H29B H 0.7317 0.2775 0.8446 0.117 Uiso 1 1 calc R U . . .
H29C H 0.7533 0.2012 0.8913 0.117 Uiso 1 1 calc R U . . .
C30 C -0.0752(4) 0.4815(3) 0.79038(13) 0.0520(9) Uani 1 1 d . . . . .
H30A H -0.1704 0.5170 0.7763 0.078 Uiso 1 1 calc R U . . .
H30B H -0.1144 0.4340 0.8160 0.078 Uiso 1 1 calc R U . . .
H30C H -0.0175 0.4496 0.7610 0.078 Uiso 1 1 calc R U . . .
O1 O 0.5403(4) 0.0979(3) 0.93692(15) 0.1245(16) Uani 1 1 d . . . . .
O2 O -0.2557(2) 0.51504(19) 0.91667(10) 0.0612(7) Uani 1 1 d . . . . .
O3 O -0.0353(3) 0.81548(16) 0.87134(9) 0.0503(6) Uani 1 1 d . . . . .

loop_
_atom_site_aniso_label
_atom_site_aniso_U_11
_atom_site_aniso_U_22
_atom_site_aniso_U_33
_atom_site_aniso_U_23
_atom_site_aniso_U_13
_atom_site_aniso_U_12
C1 0.0421(15) 0.0414(19) 0.0561(19) 0.0057(16) 0.0007(14) -0.0025(14)
C2 0.0556(19) 0.049(2) 0.121(3) 0.027(2) 0.013(2) 0.0066(18)
C3 0.0519(17) 0.057(2) 0.055(2) 0.0004(18) -0.0058(16) 0.0117(17)
C4 0.0412(15) 0.0403(19) 0.0540(19) -0.0048(15) -0.0041(14) 0.0062(13)
C5 0.0355(13) 0.0385(18) 0.0457(17) -0.0044(14) -0.0026(13) 0.0024(13)
C6 0.0446(16) 0.055(2) 0.0521(18) 0.0008(17) 0.0156(15) 0.0074(16)
C7 0.0512(17) 0.056(2) 0.0410(17) 0.0039(15) 0.0157(14) 0.0099(16)
C8 0.0336(13) 0.0413(17) 0.0351(14) -0.0003(13) 0.0030(12) -0.0001(13)
C9 0.0289(12) 0.0360(17) 0.0354(14) -0.0020(13) -0.0003(11) -0.0019(11)
C10 0.0298(12) 0.0363(17) 0.0407(15) 0.0008(13) -0.0008(12) -0.0014(11)
C11 0.0428(15) 0.0457(19) 0.0407(16) 0.0063(15) 0.0079(13) 0.0058(14)
C12 0.0366(15) 0.0385(17) 0.0421(16) -0.0021(14) 0.0048(13) 0.0012(13)
C13 0.0337(13) 0.0398(17) 0.0324(14) 0.0014(13) 0.0000(11) -0.0002(12)
C14 0.0383(14) 0.0361(17) 0.0349(14) -0.0008(13) 0.0013(12) 0.0017(13)
C15 0.0553(18) 0.049(2) 0.0354(16) 0.0062(15) 0.0049(14) 0.0030(16)
C16 0.0589(18) 0.054(2) 0.0379(17) 0.0060(16) -0.0022(14) 0.0077(16)
C17 0.0356(14) 0.0463(19) 0.0404(15) 0.0030(14) -0.0007(12) 0.0025(13)
C18 0.0373(15) 0.0434(19) 0.061(2) 0.0050(16) -0.0043(14) -0.0063(13)
C19 0.0419(15) 0.048(2) 0.0454(17) -0.0006(15) -0.0086(13) 0.0006(14)
C20 0.0413(14) 0.0452(19) 0.0426(17) 0.0046(14) 0.0040(13) 0.0072(14)
C21 0.061(2) 0.068(3) 0.064(2) 0.013(2) 0.0008(18) 0.0253(19)
C22 0.079(2) 0.052(2) 0.0451(19) 0.0049(17) 0.0162(17) 0.0121(19)
C23 0.123(4) 0.068(3) 0.048(2) -0.0007(19) 0.013(2) 0.026(3)
C24 0.145(4) 0.061(3) 0.064(3) -0.020(2) -0.029(3) 0.031(3)
C25 0.073(2) 0.039(2) 0.091(3) -0.015(2) -0.018(2) 0.0072(17)
C26 0.071(2) 0.059(3) 0.201(6) -0.029(3) -0.034(3) 0.002(2)
C27 0.095(3) 0.039(2) 0.114(4) -0.002(2) -0.005(3) 0.007(2)
C28 0.090(3) 0.055(3) 0.069(2) -0.017(2) -0.008(2) 0.033(2)
C29 0.0396(17) 0.065(3) 0.130(4) 0.001(3) -0.010(2) 0.0059(18)
C30 0.0523(18) 0.054(2) 0.0493(19) -0.0108(16) -0.0134(15) 0.0006(16)
O1 0.111(2) 0.158(4) 0.105(2) 0.066(2) 0.031(2) 0.085(3)
O2 0.0375(12) 0.0619(17) 0.0841(17) 0.0168(13) 0.0091(11) -0.0030(11)
O3 0.0500(11) 0.0392(13) 0.0617(14) -0.0044(11) 0.0037(11) 0.0018(10)

loop_
_atom_type_symbol
_atom_type_description
_atom_type_scat_dispersion_real
_atom_type_scat_dispersion_imag
_atom_type_scat_source
C C 0.0033 0.0016 'International Tables Vol C Tables 4.2.6.8 and 6.1.1.4'
H H 0.0000 0.0000 'International Tables Vol C Tables 4.2.6.8 and 6.1.1.4'
O O 0.0106 0.0060 'International Tables Vol C Tables 4.2.6.8 and 6.1.1.4'

loop_
_geom_angle_atom_site_label_1
_geom_angle_atom_site_label_2
_geom_angle_atom_site_label_3
_geom_angle
_geom_angle_site_symmetry_1
_geom_angle_site_symmetry_3
C2 C1 C10 114.6(2) . .
C2 C1 H1A 108.6 . .
C10 C1 H1A 108.6 . .
C2 C1 H1B 108.6 . .
C10 C1 H1B 108.6 . .
H1A C1 H1B 107.6 . .
C3 C2 C1 119.2(3) . .
C3 C2 H2A 107.5 . .
C1 C2 H2A 107.5 . .
C3 C2 H2B 107.5 . .
C1 C2 H2B 107.5 . .
H2A C2 H2B 107.0 . .
O1 C3 C2 117.2(3) . .
O1 C3 C4 120.3(3) . .
C2 C3 C4 122.5(3) . .
C3 C4 C29 108.3(3) . .
C3 C4 C28 104.7(3) . .
C29 C4 C28 107.8(3) . .
C3 C4 C5 112.3(2) . .
C29 C4 C5 114.0(3) . .
C28 C4 C5 109.2(2) . .
C6 C5 C10 112.9(3) . .
C6 C5 C4 113.0(2) . .
C10 C5 C4 115.5(2) . .
C6 C5 H5 104.7 . .
C10 C5 H5 104.7 . .
C4 C5 H5 104.7 . .
C7 C6 C5 111.0(2) . .
C7 C6 H6A 109.4 . .
C5 C6 H6A 109.4 . .
C7 C6 H6B 109.4 . .
C5 C6 H6B 109.4 . .
H6A C6 H6B 108.0 . .
C6 C7 C8 113.2(3) . .
C6 C7 H7A 108.9 . .
C8 C7 H7A 108.9 . .
C6 C7 H7B 108.9 . .
C8 C7 H7B 108.9 . .
H7A C7 H7B 107.8 . .
C7 C8 C18 108.0(2) . .
C7 C8 C9 107.9(2) . .
C18 C8 C9 112.9(2) . .
C7 C8 C14 111.1(2) . .
C18 C8 C14 110.0(2) . .
C9 C8 C14 107.0(2) . .
C11 C9 C8 110.8(2) . .
C11 C9 C10 113.3(2) . .
C8 C9 C10 118.1(2) . .
C11 C9 H9 104.3 . .
C8 C9 H9 104.3 . .
C10 C9 H9 104.3 . .
C1 C10 C19 107.8(2) . .
C1 C10 C5 106.4(2) . .
C19 C10 C5 113.6(2) . .
C1 C10 C9 108.6(2) . .
C19 C10 C9 112.8(2) . .
C5 C10 C9 107.3(2) . .
C12 C11 C9 112.3(2) . .
C12 C11 H11A 109.1 . .
C9 C11 H11A 109.1 . .
C12 C11 H11B 109.1 . .
C9 C11 H11B 109.1 . .
H11A C11 H11B 107.9 . .
O2 C12 C13 124.6(3) . .
O2 C12 C11 121.3(3) . .
C13 C12 C11 114.0(2) . .
C12 C13 C17 121.2(2) . .
C12 C13 C14 107.6(2) . .
C17 C13 C14 106.5(2) . .
C12 C13 H13 106.9 . .
C17 C13 H13 106.9 . .
C14 C13 H13 106.9 . .
C15 C14 C30 107.1(2) . .
C15 C14 C13 99.9(2) . .
C30 C14 C13 109.0(2) . .
C15 C14 C8 118.1(2) . .
C30 C14 C8 112.5(2) . .
C13 C14 C8 109.2(2) . .
C16 C15 C14 104.8(2) . .
C16 C15 H15A 110.8 . .
C14 C15 H15A 110.8 . .
C16 C15 H15B 110.8 . .
C14 C15 H15B 110.8 . .
H15A C15 H15B 108.9 . .
C15 C16 C17 106.6(2) . .
C15 C16 H16A 110.4 . .
C17 C16 H16A 110.4 . .
C15 C16 H16B 110.4 . .
C17 C16 H16B 110.4 . .
H16A C16 H16B 108.6 . .
C20 C17 C13 114.3(2) . .
C20 C17 C16 112.5(3) . .
C13 C17 C16 103.8(2) . .
C20 C17 H17 108.7 . .
C13 C17 H17 108.7 . .
C16 C17 H17 108.7 . .
C8 C18 H18A 109.5 . .
C8 C18 H18B 109.5 . .
H18A C18 H18B 109.5 . .
C8 C18 H18C 109.5 . .
H18A C18 H18C 109.5 . .
H18B C18 H18C 109.5 . .
C10 C19 H19A 109.5 . .
C10 C19 H19B 109.5 . .
H19A C19 H19B 109.5 . .
C10 C19 H19C 109.5 . .
H19A C19 H19C 109.5 . .
H19B C19 H19C 109.5 . .
O3 C20 C22 111.3(3) . .
O3 C20 C17 103.2(2) . .
C22 C20 C17 112.6(3) . .
O3 C20 C21 111.7(3) . .
C22 C20 C21 108.9(3) . .
C17 C20 C21 109.0(3) . .
C20 C21 H21A 109.5 . .
C20 C21 H21B 109.5 . .
H21A C21 H21B 109.5 . .
C20 C21 H21C 109.5 . .
H21A C21 H21C 109.5 . .
H21B C21 H21C 109.5 . .
C23 C22 C20 112.0(3) . .
C23 C22 H22A 109.2 . .
C20 C22 H22A 109.2 . .
C23 C22 H22B 109.2 . .
C20 C22 H22B 109.2 . .
H22A C22 H22B 107.9 . .
C24 C23 C22 108.2(3) . .
C24 C23 H23A 110.1 . .
C22 C23 H23A 110.1 . .
C24 C23 H23B 110.1 . .
C22 C23 H23B 110.1 . .
H23A C23 H23B 108.4 . .
C23 C24 C25 112.6(3) . .
C23 C24 H24A 109.1 . .
C25 C24 H24A 109.1 . .
C23 C24 H24B 109.1 . .
C25 C24 H24B 109.1 . .
H24A C24 H24B 107.8 . .
O3 C25 C24 110.2(3) . .
O3 C25 C26 102.1(3) . .
C24 C25 C26 111.8(4) . .
O3 C25 C27 111.0(3) . .
C24 C25 C27 111.8(4) . .
C26 C25 C27 109.6(4) . .
C25 C26 H26A 109.5 . .
C25 C26 H26B 109.5 . .
H26A C26 H26B 109.5 . .
C25 C26 H26C 109.5 . .
H26A C26 H26C 109.5 . .
H26B C26 H26C 109.5 . .
C25 C27 H27A 109.5 . .
C25 C27 H27B 109.5 . .
H27A C27 H27B 109.5 . .
C25 C27 H27C 109.5 . .
H27A C27 H27C 109.5 . .
H27B C27 H27C 109.5 . .
C4 C28 H28A 109.5 . .
C4 C28 H28B 109.5 . .
H28A C28 H28B 109.5 . .
C4 C28 H28C 109.5 . .
H28A C28 H28C 109.5 . .
H28B C28 H28C 109.5 . .
C4 C29 H29A 109.5 . .
C4 C29 H29B 109.5 . .
H29A C29 H29B 109.5 . .
C4 C29 H29C 109.5 . .
H29A C29 H29C 109.5 . .
H29B C29 H29C 109.5 . .
C14 C30 H30A 109.5 . .
C14 C30 H30B 109.5 . .
H30A C30 H30B 109.5 . .
C14 C30 H30C 109.5 . .
H30A C30 H30C 109.5 . .
H30B C30 H30C 109.5 . .
C20 O3 C25 121.6(3) . .

loop_
_geom_bond_atom_site_label_1
_geom_bond_atom_site_label_2
_geom_bond_distance
_geom_bond_site_symmetry_2
C1 C2 1.494(5) .
C1 C10 1.532(4) .
C1 H1A 0.9700 .
C1 H1B 0.9700 .
C2 C3 1.461(5) .
C2 H2A 0.9700 .
C2 H2B 0.9700 .
C3 O1 1.209(4) .
C3 C4 1.532(5) .
C4 C29 1.538(4) .
C4 C28 1.547(5) .
C4 C5 1.566(4) .
C5 C6 1.526(4) .
C5 C10 1.549(4) .
C5 H5 0.9800 .
C6 C7 1.528(4) .
C6 H6A 0.9700 .
C6 H6B 0.9700 .
C7 C8 1.535(4) .
C7 H7A 0.9700 .
C7 H7B 0.9700 .
C8 C18 1.548(4) .
C8 C9 1.558(4) .
C8 C14 1.576(4) .
C9 C11 1.555(4) .
C9 C10 1.567(4) .
C9 H9 0.9800 .
C10 C19 1.542(4) .
C11 C12 1.511(4) .
C11 H11A 0.9700 .
C11 H11B 0.9700 .
C12 O2 1.219(3) .
C12 C13 1.492(4) .
C13 C17 1.541(4) .
C13 C14 1.558(4) .
C13 H13 0.9800 .
C14 C15 1.537(4) .
C14 C30 1.558(4) .
C15 C16 1.537(4) .
C15 H15A 0.9700 .
C15 H15B 0.9700 .
C16 C17 1.564(4) .
C16 H16A 0.9700 .
C16 H16B 0.9700 .
C17 C20 1.536(4) .
C17 H17 0.9800 .
C18 H18A 0.9600 .
C18 H18B 0.9600 .
C18 H18C 0.9600 .
C19 H19A 0.9600 .
C19 H19B 0.9600 .
C19 H19C 0.9600 .
C20 O3 1.438(4) .
C20 C22 1.524(4) .
C20 C21 1.539(4) .
C21 H21A 0.9600 .
C21 H21B 0.9600 .
C21 H21C 0.9600 .
C22 C23 1.510(6) .
C22 H22A 0.9700 .
C22 H22B 0.9700 .
C23 C24 1.504(7) .
C23 H23A 0.9700 .
C23 H23B 0.9700 .
C24 C25 1.533(6) .
C24 H24A 0.9700 .
C24 H24B 0.9700 .
C25 O3 1.450(4) .
C25 C26 1.526(6) .
C25 C27 1.531(5) .
C26 H26A 0.9600 .
C26 H26B 0.9600 .
C26 H26C 0.9600 .
C27 H27A 0.9600 .
C27 H27B 0.9600 .
C27 H27C 0.9600 .
C28 H28A 0.9600 .
C28 H28B 0.9600 .
C28 H28C 0.9600 .
C29 H29A 0.9600 .
C29 H29B 0.9600 .
C29 H29C 0.9600 .
C30 H30A 0.9600 .
C30 H30B 0.9600 .
C30 H30C 0.9600 .

loop_
_geom_hbond_atom_site_label_D
_geom_hbond_atom_site_label_H
_geom_hbond_atom_site_label_A
_geom_hbond_distance_DH
_geom_hbond_distance_HA
_geom_hbond_distance_DA
_geom_hbond_angle_DHA
_geom_hbond_site_symmetry_A
C22 H22B O2 0.97 2.67 3.272(5) 120.3 .

loop_
_geom_torsion_atom_site_label_1
_geom_torsion_atom_site_label_2
_geom_torsion_atom_site_label_3
_geom_torsion_atom_site_label_4
_geom_torsion
_geom_torsion_site_symmetry_1
_geom_torsion_site_symmetry_2
_geom_torsion_site_symmetry_3
_geom_torsion_site_symmetry_4
C10 C1 C2 C3 -25.5(5) . . . .
C1 C2 C3 O1 171.5(4) . . . .
C1 C2 C3 C4 -6.9(6) . . . .
O1 C3 C4 C29 -47.0(5) . . . .
C2 C3 C4 C29 131.3(4) . . . .
O1 C3 C4 C28 67.8(5) . . . .
C2 C3 C4 C28 -113.9(4) . . . .
O1 C3 C4 C5 -173.8(4) . . . .
C2 C3 C4 C5 4.5(5) . . . .
C3 C4 C5 C6 161.9(3) . . . .
C29 C4 C5 C6 38.3(4) . . . .
C28 C4 C5 C6 -82.4(3) . . . .
C3 C4 C5 C10 29.9(3) . . . .
C29 C4 C5 C10 -93.8(3) . . . .
C28 C4 C5 C10 145.5(3) . . . .
C10 C5 C6 C7 -58.8(3) . . . .
C4 C5 C6 C7 167.8(3) . . . .
C5 C6 C7 C8 58.8(4) . . . .
C6 C7 C8 C18 69.9(3) . . . .
C6 C7 C8 C9 -52.4(3) . . . .
C6 C7 C8 C14 -169.4(3) . . . .
C7 C8 C9 C11 -176.4(2) . . . .
C18 C8 C9 C11 64.4(3) . . . .
C14 C8 C9 C11 -56.8(3) . . . .
C7 C8 C9 C10 50.5(3) . . . .
C18 C8 C9 C10 -68.7(3) . . . .
C14 C8 C9 C10 170.1(2) . . . .
C2 C1 C10 C19 -65.9(4) . . . .
C2 C1 C10 C5 56.3(4) . . . .
C2 C1 C10 C9 171.6(3) . . . .
C6 C5 C10 C1 168.6(2) . . . .
C4 C5 C10 C1 -59.3(3) . . . .
C6 C5 C10 C19 -73.0(3) . . . .
C4 C5 C10 C19 59.1(3) . . . .
C6 C5 C10 C9 52.5(3) . . . .
C4 C5 C10 C9 -175.4(2) . . . .
C11 C9 C10 C1 62.9(3) . . . .
C8 C9 C10 C1 -165.1(3) . . . .
C11 C9 C10 C19 -56.5(3) . . . .
C8 C9 C10 C19 75.5(3) . . . .
C11 C9 C10 C5 177.6(2) . . . .
C8 C9 C10 C5 -50.4(3) . . . .
C8 C9 C11 C12 51.8(3) . . . .
C10 C9 C11 C12 -172.8(2) . . . .
C9 C11 C12 O2 125.1(3) . . . .
C9 C11 C12 C13 -53.1(3) . . . .
O2 C12 C13 C17 2.7(5) . . . .
C11 C12 C13 C17 -179.2(3) . . . .
O2 C12 C13 C14 -120.0(3) . . . .
C11 C12 C13 C14 58.1(3) . . . .
C12 C13 C14 C15 171.8(2) . . . .
C17 C13 C14 C15 40.5(3) . . . .
C12 C13 C14 C30 59.7(3) . . . .
C17 C13 C14 C30 -71.7(3) . . . .
C12 C13 C14 C8 -63.6(3) . . . .
C17 C13 C14 C8 165.0(2) . . . .
C7 C8 C14 C15 -65.7(3) . . . .
C18 C8 C14 C15 53.8(3) . . . .
C9 C8 C14 C15 176.8(2) . . . .
C7 C8 C14 C30 59.9(3) . . . .
C18 C8 C14 C30 179.4(2) . . . .
C9 C8 C14 C30 -57.6(3) . . . .
C7 C8 C14 C13 -178.9(2) . . . .
C18 C8 C14 C13 -59.4(3) . . . .
C9 C8 C14 C13 63.6(3) . . . .
C30 C14 C15 C16 72.3(3) . . . .
C13 C14 C15 C16 -41.3(3) . . . .
C8 C14 C15 C16 -159.4(3) . . . .
C14 C15 C16 C17 28.0(3) . . . .
C12 C13 C17 C20 90.1(3) . . . .
C14 C13 C17 C20 -146.7(2) . . . .
C12 C13 C17 C16 -147.0(3) . . . .
C14 C13 C17 C16 -23.7(3) . . . .
C15 C16 C17 C20 121.6(3) . . . .
C15 C16 C17 C13 -2.5(3) . . . .
C13 C17 C20 O3 64.4(3) . . . .
C16 C17 C20 O3 -53.7(3) . . . .
C13 C17 C20 C22 -55.8(3) . . . .
C16 C17 C20 C22 -173.8(3) . . . .
C13 C17 C20 C21 -176.7(2) . . . .
C16 C17 C20 C21 65.2(3) . . . .
O3 C20 C22 C23 49.4(4) . . . .
C17 C20 C22 C23 164.8(3) . . . .
C21 C20 C22 C23 -74.2(4) . . . .
C20 C22 C23 C24 -58.6(4) . . . .
C22 C23 C24 C25 59.0(5) . . . .
C23 C24 C25 O3 -49.4(4) . . . .
C23 C24 C25 C26 -162.1(4) . . . .
C23 C24 C25 C27 74.6(5) . . . .
C22 C20 O3 C25 -42.8(4) . . . .
C17 C20 O3 C25 -163.8(3) . . . .
C21 C20 O3 C25 79.2(4) . . . .
C24 C25 O3 C20 42.4(4) . . . .
C26 C25 O3 C20 161.3(3) . . . .
C27 C25 O3 C20 -82.1(4) . . . .
